data_7047222
loop_
_publ_author_name
'Simayi, Rena'
'Gillbard, Simone M.'
'Cross, Warren B.'
'Hope, Eric G.'
'Singh, Kuldip'
'Solan, Gregory A.'

_publ_section_title
;
 Ligand and solvent control of selectivity in the C-H activation of a
 pyridylimine-substituted 1-naphthalene; a combined synthetic and
 computational study.
;
_journal_issue 33
_journal_name_full 'Dalton transactions (Cambridge, England : 2003)'
_journal_page_first 11680
_journal_page_last 11690
_journal_paper_doi 10.1039/c8dt02565g
_journal_volume 47
_journal_year 2018
_chemical_formula_moiety 'C28 H28 Cl2 N2 Pd,C H2 Cl2'
_chemical_formula_sum 'C29 H30 Cl4 N2 Pd'
_chemical_formula_weight 654.75
_space_group_crystal_system monoclinic
_space_group_IT_number 14
_space_group_name_Hall '-P 2yn'
_space_group_name_H-M_alt 'P 1 21/n 1'
_symmetry_space_group_name_Hall '-P 2yn'
_symmetry_space_group_name_H-M 'P 1 21/n 1'
_atom_sites_solution_hydrogens geom
_audit_creation_method SHELXL-2018/3
_audit_update_record
;
2018-08-01 deposited with the CCDC.
2018-08-07 downloaded from the CCDC.
;
_cell_angle_alpha 90
_cell_angle_beta 90.37(3)
_cell_angle_gamma 90
_cell_formula_units_Z 4
_cell_length_a 10.060(2)
_cell_length_b 11.775(2)
_cell_length_c 23.032(5)
_cell_measurement_reflns_used 366
_cell_measurement_temperature 150(2)
_cell_measurement_theta_max 23.428
_cell_measurement_theta_min 2.468
_cell_volume 2728.2(9)
_computing_cell_refinement 'Bruker SMART'
_computing_data_collection 'Bruker SMART'
_computing_data_reduction 'Bruker SHELXTL'
_computing_molecular_graphics 'Bruker SHELXTL'
_computing_publication_material 'Bruker SHELXTL'
_computing_structure_refinement 'SHELXL-2018/3 (Sheldrick, 2018)'
_computing_structure_solution 'Bruker SHELXTL'
_diffrn_ambient_temperature 150(2)
_diffrn_measured_fraction_theta_full 0.999
_diffrn_measured_fraction_theta_max 0.999
_diffrn_measurement_device_type 'Bruker Apex 2000 CCD area detector'
_diffrn_measurement_method 'phi and omega scans'
_diffrn_radiation_type MoK\a
_diffrn_radiation_wavelength 0.71073
_diffrn_reflns_av_R_equivalents 0.0000
_diffrn_reflns_av_unetI/netI 0.3807
_diffrn_reflns_Laue_measured_fraction_full 0.999
_diffrn_reflns_Laue_measured_fraction_max 0.999
_diffrn_reflns_limit_h_max 12
_diffrn_reflns_limit_h_min -12
_diffrn_reflns_limit_k_max 14
_diffrn_reflns_limit_k_min 0
_diffrn_reflns_limit_l_max 28
_diffrn_reflns_limit_l_min 0
_diffrn_reflns_number 5363
_diffrn_reflns_point_group_measured_fraction_full 0.999
_diffrn_reflns_point_group_measured_fraction_max 0.999
_diffrn_reflns_theta_full 25.242
_diffrn_reflns_theta_max 26.000
_diffrn_reflns_theta_min 2.204
_exptl_absorpt_coefficient_mu 1.094
_exptl_absorpt_correction_T_max 0.831
_exptl_absorpt_correction_T_min 0.549
_exptl_absorpt_correction_type empirical
_exptl_absorpt_process_details
;
absorption correction based on 1509 reflections(SADABS);Rint 0.1281 before
correction and 0.0677 after.
;
_exptl_crystal_colour orange
_exptl_crystal_density_diffrn 1.594
_exptl_crystal_description plate
_exptl_crystal_F_000 1328
_exptl_crystal_size_max 0.14
_exptl_crystal_size_mid 0.11
_exptl_crystal_size_min 0.05
_platon_squeeze_details
;

Disordered CH2Cl2 was omitted using the SQUEEZE option of PLATON.The
solvent accessible voids are 375.5 \%A3 with an estimated 163e/cell
to be added. Four solvent CH2Cl2 molecules/unit cell accounting for
168e were included in the formula, FWt, (000) and density calculations. 
PLATON Reference: Spek, A.L. (1990), Acta Cryst.

;
_refine_diff_density_max 0.583
_refine_diff_density_min -0.713
_refine_diff_density_rms 0.120
_refine_ls_extinction_method none
_refine_ls_goodness_of_fit_ref 0.715
_refine_ls_hydrogen_treatment constr
_refine_ls_matrix_type full
_refine_ls_number_parameters 302
_refine_ls_number_reflns 5363
_refine_ls_number_restraints 12
_refine_ls_restrained_S_all 0.715
_refine_ls_R_factor_all 0.1777
_refine_ls_R_factor_gt 0.0676
_refine_ls_shift/su_max 0.000
_refine_ls_shift/su_mean 0.000
_refine_ls_structure_factor_coef Fsqd
_refine_ls_weighting_details 'w=1/[\s^2^(Fo^2^)+(0.0159P)^2^] where P=(Fo^2^+2Fc^2^)/3'
_refine_ls_weighting_scheme calc
_refine_ls_wR_factor_gt 0.1102
_refine_ls_wR_factor_ref 0.1278
_reflns_Friedel_coverage 0.000
_reflns_number_gt 1775
_reflns_number_total 5363
_reflns_threshold_expression 'I > 2\s(I)'
_cod_data_source_file c8dt02565g3.cif
_cod_data_source_block 16043
_cod_depositor_comments 'Adding full bibliography for 7047219--7047222.cif.'
_cod_database_code 7047222
_shelx_shelxl_version_number 2018/3
_shelx_space_group_comment
; 
The symmetry employed for this shelxl refinement is uniquely defined 
by the following loop, which should always be used as a source of 
symmetry information in preference to the above space-group names. 
They are only intended as comments. 
;
_exptl_absorpt_special_details
;
The crystal data was weak due to crystal quality.
;

loop_
_space_group_symop_operation_xyz
'x, y, z'
'-x+1/2, y+1/2, -z+1/2'
'-x, -y, -z'
'x-1/2, -y-1/2, z-1/2'

loop_
_atom_site_label
_atom_site_type_symbol
_atom_site_fract_x
_atom_site_fract_y
_atom_site_fract_z
_atom_site_U_iso_or_equiv
_atom_site_adp_type
_atom_site_occupancy
_atom_site_site_symmetry_order
_atom_site_calc_flag
_atom_site_refinement_flags_posn
_atom_site_refinement_flags_adp
Pd1 Pd 0.85263(7) 0.45074(6) 0.81702(3) 0.0318(2) Uani 1 1 d . .
Cl1 Cl 0.8364(2) 0.29314(19) 0.87496(10) 0.0368(7) Uani 1 1 d . .
Cl2 Cl 1.0708(2) 0.4102(2) 0.80473(10) 0.0428(7) Uani 1 1 d . .
N1 N 0.6552(6) 0.5049(6) 0.8202(3) 0.029(2) Uani 1 1 d . .
N2 N 0.8531(7) 0.5710(5) 0.7553(3) 0.0277(19) Uani 1 1 d . .
C2 C 0.5616(9) 0.4799(7) 0.8575(4) 0.034(3) Uani 1 1 d . .
C3 C 0.4267(9) 0.5007(7) 0.8419(4) 0.040(3) Uani 1 1 d . .
H3 H 0.359088 0.476808 0.866384 0.048 Uiso 1 1 calc R U
C4 C 0.3945(9) 0.5569(8) 0.7898(4) 0.045(3) Uani 1 1 d . .
H4 H 0.306217 0.568962 0.779231 0.054 Uiso 1 1 calc R U
C5 C 0.4952(8) 0.5935(7) 0.7550(4) 0.036(3) Uani 1 1 d . .
H5 H 0.477369 0.635405 0.721585 0.043 Uiso 1 1 calc R U
C6 C 0.6224(9) 0.5670(8) 0.7704(4) 0.035(3) Uani 1 1 d . .
C7 C 0.7384(8) 0.6021(7) 0.7377(4) 0.036(3) Uani 1 1 d . .
H7 H 0.729081 0.646444 0.704504 0.044 Uiso 1 1 calc R U
C8 C 0.9711(9) 0.6123(8) 0.7243(4) 0.036(3) Uani 1 1 d . .
C9 C 1.0066(9) 0.5648(9) 0.6705(4) 0.042(3) Uani 1 1 d . .
C10 C 1.1193(9) 0.6072(8) 0.6436(4) 0.048(3) Uani 1 1 d . .
H10 H 1.143653 0.579831 0.607312 0.057 Uiso 1 1 calc R U
C11 C 1.1957(9) 0.6902(8) 0.6706(4) 0.045(3) Uani 1 1 d . U
H11 H 1.272390 0.715959 0.652473 0.054 Uiso 1 1 calc R U
C12 C 1.1612(8) 0.7346(7) 0.7228(4) 0.040(2) Uani 1 1 d . U
H12 H 1.213114 0.792371 0.738581 0.048 Uiso 1 1 calc R U
C13 C 1.0503(9) 0.6965(8) 0.7538(4) 0.038(2) Uani 1 1 d . U
C14 C 1.0160(9) 0.7358(8) 0.8143(4) 0.046(3) Uani 1 1 d . .
H14 H 0.987149 0.668079 0.835520 0.055 Uiso 1 1 calc R U
C15 C 1.1320(9) 0.7824(8) 0.8472(4) 0.067(4) Uani 1 1 d . .
H15A H 1.205711 0.731044 0.844057 0.101 Uiso 1 1 calc R U
H15B H 1.108737 0.791215 0.887287 0.101 Uiso 1 1 calc R U
H15C H 1.156152 0.854845 0.831334 0.101 Uiso 1 1 calc R U
C16 C 0.8972(8) 0.8193(7) 0.8152(4) 0.062(3) Uani 1 1 d . .
H16A H 0.925284 0.892022 0.801008 0.093 Uiso 1 1 calc R U
H16B H 0.865619 0.827102 0.854245 0.093 Uiso 1 1 calc R U
H16C H 0.827025 0.790490 0.790904 0.093 Uiso 1 1 calc R U
C17 C 0.9228(9) 0.4699(8) 0.6402(4) 0.051(3) Uani 1 1 d . .
H17 H 0.845148 0.454922 0.664534 0.061 Uiso 1 1 calc R U
C18 C 1.0063(9) 0.3588(8) 0.6375(4) 0.067(4) Uani 1 1 d . .
H18A H 1.040426 0.341279 0.675469 0.100 Uiso 1 1 calc R U
H18B H 1.078899 0.368995 0.611160 0.100 Uiso 1 1 calc R U
H18C H 0.951023 0.297527 0.624151 0.100 Uiso 1 1 calc R U
C19 C 0.8726(9) 0.5027(8) 0.5801(4) 0.080(4) Uani 1 1 d . .
H19A H 0.823662 0.572538 0.582451 0.121 Uiso 1 1 calc R U
H19B H 0.815643 0.443853 0.565331 0.121 Uiso 1 1 calc R U
H19C H 0.946757 0.512426 0.554554 0.121 Uiso 1 1 calc R U
C20 C 0.5930(9) 0.4349(9) 0.9171(4) 0.035(3) Uani 1 1 d . .
C21 C 0.5232(9) 0.3431(8) 0.9371(4) 0.043(3) Uani 1 1 d . .
H21 H 0.454727 0.311992 0.914909 0.051 Uiso 1 1 calc R U
C22 C 0.5564(10) 0.2969(10) 0.9912(5) 0.059(3) Uani 1 1 d . .
H22 H 0.511311 0.233588 1.005131 0.070 Uiso 1 1 calc R U
C23 C 0.6541(10) 0.3447(9) 1.0230(4) 0.051(3) Uani 1 1 d . .
H23 H 0.678782 0.309953 1.057719 0.061 Uiso 1 1 calc R U
C24 C 0.7215(9) 0.4454(10) 1.0065(4) 0.037(3) Uani 1 1 d . .
C25 C 0.6890(9) 0.4932(9) 0.9532(5) 0.040(3) Uani 1 1 d . .
C26 C 0.7514(9) 0.5982(8) 0.9370(4) 0.039(3) Uani 1 1 d . .
H26 H 0.731409 0.630328 0.901101 0.047 Uiso 1 1 calc R U
C27 C 0.8382(10) 0.6511(10) 0.9726(4) 0.063(4) Uani 1 1 d . .
H27 H 0.873992 0.721298 0.962842 0.075 Uiso 1 1 calc R U
C28 C 0.8726(9) 0.5981(11) 1.0242(5) 0.063(4) Uani 1 1 d . .
H28 H 0.935000 0.631840 1.048679 0.076 Uiso 1 1 calc R U
C29 C 0.8150(10) 0.4943(9) 1.0402(5) 0.055(3) Uani 1 1 d . .
H29 H 0.841717 0.458921 1.074453 0.066 Uiso 1 1 calc R U

loop_
_atom_site_aniso_label
_atom_site_aniso_U_11
_atom_site_aniso_U_22
_atom_site_aniso_U_33
_atom_site_aniso_U_23
_atom_site_aniso_U_13
_atom_site_aniso_U_12
Pd1 0.0237(4) 0.0392(5) 0.0325(4) 0.0016(5) -0.0028(3) 0.0030(5)
Cl1 0.0375(15) 0.0364(16) 0.0365(16) -0.0014(13) -0.0028(12) -0.0010(12)
Cl2 0.0253(14) 0.0577(19) 0.0455(18) 0.0085(14) -0.0023(12) 0.0073(13)
N1 0.013(4) 0.048(6) 0.025(5) 0.003(4) 0.007(4) 0.000(4)
N2 0.025(4) 0.020(5) 0.039(5) 0.003(4) 0.004(4) -0.006(4)
C2 0.030(6) 0.029(7) 0.043(7) -0.009(5) -0.001(5) -0.002(5)
C3 0.019(6) 0.059(8) 0.043(7) -0.015(6) 0.013(5) -0.005(5)
C4 0.029(6) 0.055(7) 0.050(7) 0.005(7) 0.005(5) 0.013(6)
C5 0.026(6) 0.044(7) 0.037(7) 0.002(5) 0.000(5) 0.002(5)
C6 0.036(6) 0.041(7) 0.030(6) -0.007(5) 0.002(5) -0.005(6)
C7 0.022(6) 0.048(7) 0.039(7) -0.004(5) -0.002(5) 0.012(5)
C8 0.037(7) 0.039(7) 0.033(7) 0.013(5) -0.006(5) -0.013(5)
C9 0.036(6) 0.050(8) 0.040(7) 0.004(6) -0.016(5) 0.005(6)
C10 0.043(7) 0.066(8) 0.034(7) 0.013(6) 0.008(6) -0.022(6)
C11 0.031(6) 0.052(7) 0.052(7) 0.028(6) -0.002(5) -0.018(5)
C12 0.020(5) 0.043(6) 0.055(6) 0.027(5) -0.009(5) -0.014(4)
C13 0.023(5) 0.036(6) 0.054(6) 0.020(5) -0.008(5) 0.004(5)
C14 0.034(7) 0.045(8) 0.058(8) 0.011(6) 0.003(6) 0.004(6)
C15 0.051(8) 0.081(9) 0.070(9) -0.002(7) -0.037(7) -0.004(7)
C16 0.050(8) 0.044(7) 0.091(9) 0.017(7) -0.017(7) 0.012(6)
C17 0.037(7) 0.054(8) 0.062(8) -0.013(7) 0.024(6) -0.018(6)
C18 0.085(9) 0.053(8) 0.062(9) -0.019(7) -0.002(7) -0.002(7)
C19 0.085(9) 0.115(11) 0.041(8) -0.005(7) -0.039(7) 0.005(8)
C20 0.028(6) 0.049(8) 0.029(6) 0.002(6) 0.010(5) 0.007(6)
C21 0.026(6) 0.068(9) 0.034(7) 0.011(6) -0.004(5) 0.000(6)
C22 0.044(8) 0.086(10) 0.047(9) 0.002(7) 0.016(7) 0.012(7)
C23 0.048(8) 0.067(9) 0.037(8) 0.020(7) 0.001(6) 0.017(7)
C24 0.021(6) 0.060(8) 0.030(7) -0.011(7) 0.002(5) 0.001(6)
C25 0.026(6) 0.049(8) 0.044(8) 0.001(6) 0.003(6) 0.012(6)
C26 0.044(7) 0.057(8) 0.015(6) 0.003(5) -0.010(5) 0.009(6)
C27 0.070(9) 0.085(10) 0.033(8) 0.011(7) -0.011(7) -0.015(7)
C28 0.019(7) 0.099(11) 0.072(10) -0.028(8) -0.002(6) 0.013(7)
C29 0.043(8) 0.066(9) 0.056(9) 0.007(7) 0.016(7) 0.007(6)

loop_
_atom_type_symbol
_atom_type_description
_atom_type_scat_dispersion_real
_atom_type_scat_dispersion_imag
_atom_type_scat_source
C C 0.0033 0.0016 'International Tables Vol C Tables 4.2.6.8 and 6.1.1.4'
H H 0.0000 0.0000 'International Tables Vol C Tables 4.2.6.8 and 6.1.1.4'
N N 0.0061 0.0033 'International Tables Vol C Tables 4.2.6.8 and 6.1.1.4'
Cl Cl 0.1484 0.1585 'International Tables Vol C Tables 4.2.6.8 and 6.1.1.4'
Pd Pd -0.9988 1.0072 'International Tables Vol C Tables 4.2.6.8 and 6.1.1.4'

loop_
_geom_angle_atom_site_label_1
_geom_angle_atom_site_label_2
_geom_angle_atom_site_label_3
_geom_angle
N2 Pd1 N1 79.4(3)
N2 Pd1 Cl2 93.1(2)
N1 Pd1 Cl2 172.4(2)
N2 Pd1 Cl1 169.8(2)
N1 Pd1 Cl1 99.0(2)
Cl2 Pd1 Cl1 88.57(9)
C2 N1 C6 119.2(8)
C2 N1 Pd1 129.8(6)
C6 N1 Pd1 110.5(6)
C7 N2 C8 118.8(8)
C7 N2 Pd1 115.0(6)
C8 N2 Pd1 125.6(5)
N1 C2 C3 118.8(9)
N1 C2 C20 122.0(8)
C3 C2 C20 119.1(8)
C4 C3 C2 120.7(8)
C4 C3 H3 119.6
C2 C3 H3 119.6
C5 C4 C3 118.8(9)
C5 C4 H4 120.6
C3 C4 H4 120.6
C6 C5 C4 118.3(9)
C6 C5 H5 120.8
C4 C5 H5 120.8
C5 C6 N1 123.4(8)
C5 C6 C7 123.8(9)
N1 C6 C7 112.8(8)
N2 C7 C6 118.8(9)
N2 C7 H7 120.6
C6 C7 H7 120.6
C9 C8 C13 123.0(9)
C9 C8 N2 120.4(9)
C13 C8 N2 116.5(9)
C10 C9 C8 117.6(9)
C10 C9 C17 119.8(9)
C8 C9 C17 122.6(9)
C11 C10 C9 120.3(10)
C11 C10 H10 119.8
C9 C10 H10 119.8
C12 C11 C10 121.6(9)
C12 C11 H11 119.2
C10 C11 H11 119.2
C11 C12 C13 122.4(10)
C11 C12 H12 118.8
C13 C12 H12 118.8
C12 C13 C8 114.9(10)
C12 C13 C14 124.0(9)
C8 C13 C14 121.1(9)
C15 C14 C13 113.4(8)
C15 C14 C16 111.2(8)
C13 C14 C16 112.8(8)
C15 C14 H14 106.2
C13 C14 H14 106.2
C16 C14 H14 106.2
C14 C15 H15A 109.5
C14 C15 H15B 109.5
H15A C15 H15B 109.5
C14 C15 H15C 109.5
H15A C15 H15C 109.5
H15B C15 H15C 109.5
C14 C16 H16A 109.5
C14 C16 H16B 109.5
H16A C16 H16B 109.5
C14 C16 H16C 109.5
H16A C16 H16C 109.5
H16B C16 H16C 109.5
C19 C17 C18 110.6(8)
C19 C17 C9 113.6(8)
C18 C17 C9 109.3(8)
C19 C17 H17 107.7
C18 C17 H17 107.7
C9 C17 H17 107.7
C17 C18 H18A 109.5
C17 C18 H18B 109.5
H18A C18 H18B 109.5
C17 C18 H18C 109.5
H18A C18 H18C 109.5
H18B C18 H18C 109.5
C17 C19 H19A 109.5
C17 C19 H19B 109.5
H19A C19 H19B 109.5
C17 C19 H19C 109.5
H19A C19 H19C 109.5
H19B C19 H19C 109.5
C21 C20 C25 121.6(9)
C21 C20 C2 118.6(9)
C25 C20 C2 119.6(9)
C20 C21 C22 119.1(10)
C20 C21 H21 120.5
C22 C21 H21 120.5
C23 C22 C21 119.4(11)
C23 C22 H22 120.3
C21 C22 H22 120.3
C22 C23 C24 123.5(10)
C22 C23 H23 118.2
C24 C23 H23 118.2
C29 C24 C25 119.8(11)
C29 C24 C23 122.4(11)
C25 C24 C23 117.8(10)
C24 C25 C26 118.6(10)
C24 C25 C20 118.0(10)
C26 C25 C20 123.5(10)
C27 C26 C25 121.5(10)
C27 C26 H26 119.3
C25 C26 H26 119.3
C26 C27 C28 118.2(11)
C26 C27 H27 120.9
C28 C27 H27 120.9
C27 C28 C29 121.1(11)
C27 C28 H28 119.4
C29 C28 H28 119.4
C24 C29 C28 120.6(11)
C24 C29 H29 119.7
C28 C29 H29 119.7

loop_
_geom_bond_atom_site_label_1
_geom_bond_atom_site_label_2
_geom_bond_distance
Pd1 N2 2.006(7)
Pd1 N1 2.088(6)
Pd1 Cl2 2.266(2)
Pd1 Cl1 2.292(2)
N1 C2 1.314(9)
N1 C6 1.398(10)
N2 C7 1.275(9)
N2 C8 1.471(10)
C2 C3 1.423(10)
C2 C20 1.502(11)
C3 C4 1.407(11)
C3 H3 0.9300
C4 C5 1.366(10)
C4 H4 0.9300
C5 C6 1.362(10)
C5 H5 0.9300
C6 C7 1.452(11)
C7 H7 0.9300
C8 C9 1.408(11)
C8 C13 1.439(12)
C9 C10 1.389(11)
C9 C17 1.561(12)
C10 C11 1.388(11)
C10 H10 0.9300
C11 C12 1.359(11)
C11 H11 0.9300
C12 C13 1.402(11)
C12 H12 0.9300
C13 C14 1.512(11)
C14 C15 1.491(11)
C14 C16 1.547(10)
C14 H14 0.9800
C15 H15A 0.9600
C15 H15B 0.9600
C15 H15C 0.9600
C16 H16A 0.9600
C16 H16B 0.9600
C16 H16C 0.9600
C17 C19 1.521(11)
C17 C18 1.556(11)
C17 H17 0.9800
C18 H18A 0.9600
C18 H18B 0.9600
C18 H18C 0.9600
C19 H19A 0.9600
C19 H19B 0.9600
C19 H19C 0.9600
C20 C21 1.370(11)
C20 C25 1.444(12)
C21 C22 1.400(11)
C21 H21 0.9300
C22 C23 1.346(12)
C22 H22 0.9300
C23 C24 1.419(12)
C23 H23 0.9300
C24 C29 1.345(12)
C24 C25 1.388(12)
C25 C26 1.437(11)
C26 C27 1.347(11)
C26 H26 0.9300
C27 C28 1.384(12)
C27 H27 0.9300
C28 C29 1.403(12)
C28 H28 0.9300
C29 H29 0.9300

loop_
_geom_hbond_atom_site_label_D
_geom_hbond_atom_site_label_H
_geom_hbond_atom_site_label_A
_geom_hbond_distance_DH
_geom_hbond_distance_HA
_geom_hbond_distance_DA
_geom_hbond_angle_DHA
_geom_hbond_site_symmetry_A
_geom_hbond_publ_flag
C7 H7 Cl1 0.93 2.60 3.512(9) 167.4 2_656 yes
C7 H7 Cl1 0.93 2.60 3.512(9) 167.4 2_656 yes
C7 H7 Cl1 0.93 2.60 3.512(9) 167.4 2_656 yes

loop_
_geom_torsion_atom_site_label_1
_geom_torsion_atom_site_label_2
_geom_torsion_atom_site_label_3
_geom_torsion_atom_site_label_4
_geom_torsion
C6 N1 C2 C3 10.0(12)
Pd1 N1 C2 C3 -162.3(6)
C6 N1 C2 C20 -167.3(8)
Pd1 N1 C2 C20 20.4(13)
N1 C2 C3 C4 -6.0(13)
C20 C2 C3 C4 171.3(9)
C2 C3 C4 C5 -1.4(14)
C3 C4 C5 C6 4.4(14)
C4 C5 C6 N1 -0.3(14)
C4 C5 C6 C7 -179.1(8)
C2 N1 C6 C5 -7.2(13)
Pd1 N1 C6 C5 166.5(7)
C2 N1 C6 C7 171.6(7)
Pd1 N1 C6 C7 -14.7(9)
C8 N2 C7 C6 -176.3(8)
Pd1 N2 C7 C6 12.1(10)
C5 C6 C7 N2 -178.7(9)
N1 C6 C7 N2 2.4(12)
C7 N2 C8 C9 -76.6(11)
Pd1 N2 C8 C9 94.1(9)
C7 N2 C8 C13 107.4(9)
Pd1 N2 C8 C13 -81.9(9)
C13 C8 C9 C10 -4.1(14)
N2 C8 C9 C10 -179.8(8)
C13 C8 C9 C17 177.4(9)
N2 C8 C9 C17 1.7(14)
C8 C9 C10 C11 2.5(14)
C17 C9 C10 C11 -178.9(9)
C9 C10 C11 C12 -1.9(15)
C10 C11 C12 C13 2.8(15)
C11 C12 C13 C8 -3.9(13)
C11 C12 C13 C14 174.1(9)
C9 C8 C13 C12 4.6(13)
N2 C8 C13 C12 -179.5(7)
C9 C8 C13 C14 -173.4(8)
N2 C8 C13 C14 2.5(12)
C12 C13 C14 C15 -22.1(13)
C8 C13 C14 C15 155.7(9)
C12 C13 C14 C16 105.5(10)
C8 C13 C14 C16 -76.7(11)
C10 C9 C17 C19 -57.3(12)
C8 C9 C17 C19 121.2(10)
C10 C9 C17 C18 66.8(11)
C8 C9 C17 C18 -114.7(10)
N1 C2 C20 C21 -133.7(9)
C3 C2 C20 C21 49.1(12)
N1 C2 C20 C25 50.3(13)
C3 C2 C20 C25 -127.0(9)
C25 C20 C21 C22 -7.3(14)
C2 C20 C21 C22 176.7(8)
C20 C21 C22 C23 1.3(15)
C21 C22 C23 C24 4.2(16)
C22 C23 C24 C29 177.2(10)
C22 C23 C24 C25 -3.5(15)
C29 C24 C25 C26 -3.6(14)
C23 C24 C25 C26 177.0(8)
C29 C24 C25 C20 176.9(9)
C23 C24 C25 C20 -2.5(13)
C21 C20 C25 C24 7.9(14)
C2 C20 C25 C24 -176.2(8)
C21 C20 C25 C26 -171.5(8)
C2 C20 C25 C26 4.4(13)
C24 C25 C26 C27 -1.0(14)
C20 C25 C26 C27 178.4(9)
C25 C26 C27 C28 4.0(15)
C26 C27 C28 C29 -2.5(16)
C25 C24 C29 C28 5.1(15)
C23 C24 C29 C28 -175.5(9)
C27 C28 C29 C24 -2.1(16)

loop_
_platon_squeeze_void_nr
_platon_squeeze_void_average_x
_platon_squeeze_void_average_y
_platon_squeeze_void_average_z
_platon_squeeze_void_volume
_platon_squeeze_void_count_electrons
_platon_squeeze_void_content
1 0.000 0.000 0.000 176 81 ' '
2 0.500 0.500 0.500 176 82 ' '
